data_2217089
loop_
_publ_author_name
'Weil, Matthias'
'St\"oger, Berthold'

_publ_section_title
;
 NaFe(TeO~3~)~2~
;
_journal_coeditor_code HB2673
_journal_issue 1
_journal_name_full 'Acta Crystallographica Section E'
_journal_page_first i3
_journal_page_last i3
_journal_paper_doi 10.1107/S1600536807065403
_journal_volume 64
_journal_year 2008
_chemical_formula_iupac 'Na Fe (Te O3)2'
_chemical_formula_moiety 'Fe Na O6 Te2'
_chemical_formula_structural 'Na Fe (Te O3)2'
_chemical_formula_sum 'Fe Na O6 Te2'
_chemical_formula_weight 430.04
_chemical_name_systematic
;
sodium iron(III) bis[trioxotellurate(IV)]
;
_space_group_IT_number 61
_symmetry_cell_setting orthorhombic
_symmetry_space_group_name_Hall '-P 2bc 2ac'
_symmetry_space_group_name_H-M 'P c a b'
_atom_sites_solution_primary isomor
_audit_creation_method SHELXL-97
_cell_angle_alpha 90.00
_cell_angle_beta 90.00
_cell_angle_gamma 90.00
_cell_formula_units_Z 8
_cell_length_a 7.8530(15)
_cell_length_b 10.448(2)
_cell_length_c 13.438(3)
_cell_measurement_reflns_used 2569
_cell_measurement_temperature 293(2)
_cell_measurement_theta_max 29.948
_cell_measurement_theta_min 3.032
_cell_volume 1102.6(4)
_computing_cell_refinement 'SAINT (Bruker, 2002)'
_computing_data_collection 'SMART (Bruker, 2002)'
_computing_data_reduction 'SAINT (Bruker, 2002)'
_computing_molecular_graphics 'ATOMS (Dowty, 2006)'
_computing_publication_material 'SHELXL97 (Sheldrick, 1997)'
_computing_structure_refinement 'SHELXL97 (Sheldrick, 1997)'
_computing_structure_solution 'coordinates taken from an isotypic structure'
_diffrn_ambient_temperature 293(2)
_diffrn_measured_fraction_theta_full 0.993
_diffrn_measured_fraction_theta_max 0.993
_diffrn_measurement_device_type 'Bruker SMART APEX CCD'
_diffrn_measurement_method \w
_diffrn_radiation_monochromator graphite
_diffrn_radiation_source 'fine-focus sealed tube'
_diffrn_radiation_type MoK\a
_diffrn_radiation_wavelength 0.71073
_diffrn_reflns_av_R_equivalents 0.0528
_diffrn_reflns_av_sigmaI/netI 0.0336
_diffrn_reflns_limit_h_max 9
_diffrn_reflns_limit_h_min -11
_diffrn_reflns_limit_k_max 14
_diffrn_reflns_limit_k_min -14
_diffrn_reflns_limit_l_max 18
_diffrn_reflns_limit_l_min -18
_diffrn_reflns_number 11127
_diffrn_reflns_theta_full 29.99
_diffrn_reflns_theta_max 29.99
_diffrn_reflns_theta_min 3.03
_diffrn_standards_number 0
_exptl_absorpt_coefficient_mu 13.149
_exptl_absorpt_correction_T_max 0.858
_exptl_absorpt_correction_T_min 0.405
_exptl_absorpt_correction_type multi-scan
_exptl_absorpt_process_details
;
(SADABS; Bruker, 2002)
;
_exptl_crystal_colour colourless
_exptl_crystal_density_diffrn 5.182
_exptl_crystal_density_method 'not measured'
_exptl_crystal_description prism
_exptl_crystal_F_000 1512
_exptl_crystal_size_max 0.08
_exptl_crystal_size_mid 0.02
_exptl_crystal_size_min 0.01
_refine_diff_density_max 1.769
_refine_diff_density_min -0.957
_refine_ls_extinction_method none
_refine_ls_goodness_of_fit_ref 1.028
_refine_ls_matrix_type full
_refine_ls_number_parameters 91
_refine_ls_number_reflns 1598
_refine_ls_number_restraints 0
_refine_ls_restrained_S_all 1.028
_refine_ls_R_factor_all 0.0374
_refine_ls_R_factor_gt 0.0270
_refine_ls_shift/su_max 0.000
_refine_ls_shift/su_mean 0.000
_refine_ls_structure_factor_coef Fsqd
_refine_ls_weighting_details 'w=1/[\s^2^(Fo^2^)+(0.0323P)^2^] where P=(Fo^2^+2Fc^2^)/3'
_refine_ls_weighting_scheme calc
_refine_ls_wR_factor_gt 0.0570
_refine_ls_wR_factor_ref 0.0613
_reflns_number_gt 1329
_reflns_number_total 1598
_reflns_threshold_expression I>2\s(I)
_cod_data_source_file hb2673.cif
_cod_data_source_block I
_cod_original_cell_volume 1102.5(4)
_cod_database_code 2217089
_cod_database_fobs_code 2217089

loop_
_symmetry_equiv_pos_as_xyz
'x, y, z'
'-x, -y+1/2, z+1/2'
'x+1/2, -y, -z+1/2'
'-x+1/2, y+1/2, -z'
'-x, -y, -z'
'x, y-1/2, -z-1/2'
'-x-1/2, y, z-1/2'
'x-1/2, -y-1/2, z'

loop_
_atom_site_type_symbol
_atom_site_label
_atom_site_fract_x
_atom_site_fract_y
_atom_site_fract_z
_atom_site_U_iso_or_equiv
_atom_site_adp_type
_atom_site_calc_flag
_atom_site_occupancy
Te Te1 0.54652(4) 0.28714(3) 0.42454(2) 0.00780(9) Uani d 1
Te Te2 0.08184(4) 0.00810(3) 0.76667(2) 0.00932(9) Uani d 1
Fe Fe 0.30472(10) 0.49980(6) -0.02064(5) 0.00866(15) Uani d 1
Na Na 0.8320(3) 0.2417(2) 0.64216(19) 0.0254(6) Uani d 1
O O1 0.3210(4) 0.3435(3) 0.4480(3) 0.0122(7) Uani d 1
O O2 0.4293(5) 0.1849(4) 0.2665(3) 0.0169(8) Uani d 1
O O3 0.3696(4) 0.1292(3) 0.0402(3) 0.0106(7) Uani d 1
O O4 0.4983(4) 0.1292(3) 0.4888(3) 0.0104(7) Uani d 1
O O5 0.3769(5) 0.0296(3) 0.6643(3) 0.0107(7) Uani d 1
O O6 0.2625(5) 0.4796(3) 0.1281(3) 0.0119(7) Uani d 1

loop_
_atom_site_aniso_label
_atom_site_aniso_U_11
_atom_site_aniso_U_22
_atom_site_aniso_U_33
_atom_site_aniso_U_12
_atom_site_aniso_U_13
_atom_site_aniso_U_23
Te1 0.00751(16) 0.00640(14) 0.00950(15) -0.00033(11) 0.00003(11) 0.00063(11)
Te2 0.00962(16) 0.00905(15) 0.00928(16) 0.00021(11) 0.00013(11) -0.00144(11)
Fe 0.0085(3) 0.0069(3) 0.0106(4) 0.0000(3) -0.0002(3) -0.0005(2)
Na 0.0326(15) 0.0142(11) 0.0294(13) -0.0056(10) -0.0082(11) 0.0034(10)
O1 0.0065(17) 0.0113(16) 0.0188(19) 0.0005(14) 0.0010(14) -0.0019(14)
O2 0.022(2) 0.0110(17) 0.0175(19) -0.0020(15) -0.0020(16) 0.0000(14)
O3 0.0087(17) 0.0094(16) 0.0138(17) -0.0030(14) -0.0017(14) 0.0023(13)
O4 0.0074(17) 0.0085(16) 0.0152(17) 0.0012(13) -0.0020(13) 0.0028(13)
O5 0.0096(17) 0.0156(17) 0.0071(17) 0.0007(14) -0.0014(13) -0.0017(14)
O6 0.0119(18) 0.0154(17) 0.0084(17) -0.0003(14) 0.0003(14) -0.0006(13)

loop_
_atom_type_symbol
_atom_type_description
_atom_type_scat_dispersion_real
_atom_type_scat_dispersion_imag
_atom_type_scat_source
O O 0.0106 0.0060 'International Tables Vol C Tables 4.2.6.8 and 6.1.1.4'
Na Na 0.0362 0.0249 'International Tables Vol C Tables 4.2.6.8 and 6.1.1.4'
Fe Fe 0.3463 0.8444 'International Tables Vol C Tables 4.2.6.8 and 6.1.1.4'
Te Te -0.5308 1.6751 'International Tables Vol C Tables 4.2.6.8 and 6.1.1.4'

loop_
_geom_angle_atom_site_label_1
_geom_angle_atom_site_label_2
_geom_angle_atom_site_label_3
_geom_angle_site_symmetry_1
_geom_angle_site_symmetry_3
_geom_angle
_geom_angle_publ_flag
O1 Te1 O3 . 2_655 92.59(15) n
O1 Te1 O4 . . 90.44(15) n
O3 Te1 O4 2_655 . 95.54(16) n
O2 Te2 O6 7_656 4_546 100.85(16) n
O2 Te2 O5 7_656 3_456 99.64(16) n
O6 Te2 O5 4_546 3_456 98.64(16) n
O3 Fe O1 4 7_655 101.34(15) ?
O3 Fe O5 4 6_566 87.79(15) ?
O1 Fe O5 7_655 6_566 93.64(15) ?
O3 Fe O6 4 . 95.17(15) ?
O1 Fe O6 7_655 . 92.48(15) ?
O5 Fe O6 6_566 . 172.55(15) ?
O3 Fe O4 4 2_654 174.47(15) ?
O1 Fe O4 7_655 2_654 81.12(15) ?
O5 Fe O4 6_566 2_654 87.11(14) ?
O6 Fe O4 . 2_654 89.65(14) ?
O3 Fe O4 4 6_566 95.20(15) ?
O1 Fe O4 7_655 6_566 163.16(15) ?
O5 Fe O4 6_566 6_566 83.80(14) ?
O6 Fe O4 . 6_566 89.11(14) ?
O4 Fe O4 2_654 6_566 82.13(15) ?
O5 Na O6 8_665 2_655 170.30(17) ?
O5 Na O3 8_665 2_655 68.14(13) ?
O6 Na O3 2_655 2_655 106.13(15) ?
O5 Na O2 8_665 7_756 92.37(15) ?
O6 Na O2 2_655 7_756 93.05(14) ?
O3 Na O2 2_655 7_756 160.49(15) ?
O5 Na O2 8_665 2_655 76.12(14) ?
O6 Na O2 2_655 2_655 94.86(14) ?
O3 Na O2 2_655 2_655 73.11(14) ?
O2 Na O2 7_756 2_655 102.25(16) ?
O5 Na O1 8_665 8_665 115.91(14) ?
O6 Na O1 2_655 8_665 67.10(12) ?
O3 Na O1 2_655 8_665 68.55(13) ?
O2 Na O1 7_756 8_665 124.14(15) ?
O2 Na O1 2_655 8_665 129.82(15) ?
O5 Na O4 8_665 8_665 63.09(12) ?
O6 Na O4 2_655 8_665 123.02(15) ?
O3 Na O4 2_655 8_665 68.23(12) ?
O2 Na O4 7_756 8_665 104.45(14) ?
O2 Na O4 2_655 8_665 131.48(14) ?
O1 Na O4 8_665 8_665 58.10(12) ?
O5 Na O3 8_665 7_756 109.39(14) ?
O6 Na O3 2_655 7_756 80.11(13) ?
O3 Na O3 2_655 7_756 117.64(17) ?
O2 Na O3 7_756 7_756 68.48(13) ?
O2 Na O3 2_655 7_756 168.98(14) ?
O1 Na O3 8_665 7_756 57.21(11) ?
O4 Na O3 8_665 7_756 58.59(11) ?
Te1 O1 Fe . 7_656 140.2(2) ?
Te1 O1 Na . 8_565 91.60(15) ?
Fe O1 Na 7_656 8_565 94.66(14) ?
Te2 O2 Na 7_655 7_755 105.36(18) ?
Te2 O2 Na 7_655 2_654 104.09(17) ?
Na O2 Na 7_755 2_654 94.82(15) ?
Te1 O3 Fe 2_654 4_545 116.98(18) ?
Te1 O3 Na 2_654 2_654 114.90(17) ?
Fe O3 Na 4_545 2_654 90.19(14) ?
Te1 O3 Na 2_654 7_755 85.51(13) ?
Fe O3 Na 4_545 7_755 153.87(17) ?
Na O3 Na 2_654 7_755 91.93(13) ?
Te1 O4 Fe . 2_655 113.01(17) ?
Te1 O4 Fe . 6_556 143.49(19) ?
Fe O4 Fe 2_655 6_556 97.87(15) ?
Te1 O4 Na . 8_565 90.52(14) ?
Fe O4 Na 2_655 8_565 135.71(17) ?
Fe O4 Na 6_556 8_565 79.65(12) ?
Te2 O5 Fe 3_556 6_556 131.84(19) ?
Te2 O5 Na 3_556 8_565 112.72(17) ?
Fe O5 Na 6_556 8_565 89.63(14) ?
Te2 O6 Fe 4_556 . 127.7(2) ?
Te2 O6 Na 4_556 2_654 106.73(16) ?
Fe O6 Na . 2_654 102.93(15) ?

loop_
_geom_bond_atom_site_label_1
_geom_bond_atom_site_label_2
_geom_bond_site_symmetry_2
_geom_bond_distance
_geom_bond_publ_flag
Na O5 8_665 2.434(4) y
Na O6 2_655 2.436(4) y
Na O3 2_655 2.491(4) y
Na O2 7_756 2.581(5) y
Na O2 2_655 2.755(5) y
Na O1 8_665 2.758(4) y
Na O4 8_665 2.788(4) y
Na O3 7_756 2.958(4) y
Fe O3 4 1.942(4) y
Fe O1 7_655 1.955(4) y
Fe O5 6_566 2.036(3) y
Fe O6 . 2.037(4) y
Fe O4 2_654 2.055(4) y
Fe O4 6_566 2.078(4) y
Te1 O1 . 1.893(4) y
Te1 O3 2_655 1.901(4) y
Te1 O4 . 1.901(4) y
Te2 O2 7_656 1.849(4) y
Te2 O6 4_546 1.892(4) y
Te2 O5 3_456 1.899(4) y
